data_1557578
loop_
_publ_author_name
'Rudd, Martin D.'
'Lindeman, Sergey V.'
'Husebye, Steinar'

_publ_section_title
;
 Structural Characteristics of Three-Coordinate Arylhalide Tellurium(II)
 Complexes with Chalcogen Ligands. Synthesis, Spectroscopic
 Characterization and X-Ray Structural Studies of
 Bromo[N-methylbenzothiazole-2(3H)-selone]phenyltellurium(II),
 Bromophenyl[tris(dimethylamino)phosphaneselenide]tellurium(II) and
 Tris(dimethylamino)Phosphanesulfide
;
_journal_name_full 'Acta Chemica Scandinavica'
_journal_page_first 759
_journal_page_last 774
_journal_paper_doi 10.3891/acta.chem.scand.50-0759
_journal_volume 50
_journal_year 1996
_chemical_formula_sum 'C12 H23 Br N3 P Se Te'
_chemical_formula_weight 526.77
_chemical_name_common
;
Bromophenyl[tris(dimethylamino)phosphaneselenide]tellurium(II)
;
_space_group_IT_number 14
_space_group_name_Hall '-P 2ybc'
_space_group_name_H-M_alt 'P 1 21/c 1'
_symmetry_cell_setting monoclinic
_symmetry_Int_Tables_number 14
_symmetry_space_group_name_Hall '-P 2ybc'
_symmetry_space_group_name_H-M 'P 1 21/c 1'
_cell_angle_alpha 90.
_cell_angle_beta 105.83(3)
_cell_angle_gamma 90.
_cell_formula_units_Z 4
_cell_length_a 9.718(2)
_cell_length_b 17.043(3)
_cell_length_c 11.983(2)
_cell_volume 1909.4(7)
_diffrn_ambient_temperature 293
_diffrn_radiation_probe x-ray
_diffrn_radiation_type MoK\a
_diffrn_radiation_wavelength 0.71069
_exptl_absorpt_coefficient_mu 5.633
_exptl_crystal_density_diffrn 1.832
_exptl_crystal_F_000 1008
_refine_ls_goodness_of_fit_ref 1.083
_refine_ls_number_parameters 180
_refine_ls_number_reflns 1960
_refine_ls_R_factor_all 0.0615
_refine_ls_R_factor_gt 0.0357
_refine_ls_wR_factor_gt 0.0843
_refine_ls_wR_factor_ref 0.0993
_cod_data_source_file Acta-Chem-Scand-1996-50-759-2.cif
_cod_data_source_block 2
_cod_original_cell_volume 1909.4(6)
_cod_original_sg_symbol_H-M 'P 21/c'
_cod_database_code 1557578

loop_
_space_group_symop_id
_space_group_symop_operation_xyz
1 x,y,z
2 -x,1/2+y,1/2-z
3 -x,-y,-z
4 x,1/2-y,1/2+z

loop_
_atom_site_label
_atom_site_type_symbol
_atom_site_thermal_displace_type
_atom_site_fract_x
_atom_site_fract_y
_atom_site_fract_z
_atom_site_occupancy
_atom_site_U_iso_or_equiv
_atom_site_calc_flag
_atom_site_refinement_flags
_atom_site_disorder_assembly
_atom_site_disorder_group
Te1 Te Uiso 0.03228(4) 0.35420(2) 0.21418(4) 1.000 0.0607(2) . . . .
Br1 Br Uiso -0.21871(8) 0.36355(5) 0.04077(7) 1.000 0.0984(3) . . . .
Se1 Se Uiso 0.27822(6) 0.34876(4) 0.39623(5) 1.000 0.0647(2) . . . .
P1 P Uiso 0.4455(2) 0.35582(8) 0.30660(10) 1.000 0.0526(4) . . . .
N1 N Uiso 0.3997(6) 0.4017(3) 0.1835(4) 1.000 0.0720(10) . . . .
N2 N Uiso 0.4990(5) 0.2683(3) 0.2866(4) 1.000 0.0750(10) . . . .
N3 N Uiso 0.5774(5) 0.4066(3) 0.3882(5) 1.000 0.077(2) . . . .
C1 C Uiso 0.0235(5) 0.2307(3) 0.2022(4) 1.000 0.0480(10) . . . .
C2 C Uiso -0.0021(6) 0.1857(4) 0.2903(5) 1.000 0.068(2) . . . .
C3 C Uiso -0.0022(7) 0.1051(4) 0.2819(6) 1.000 0.086(2) . . . .
C4 C Uiso 0.0209(7) 0.0702(4) 0.1864(8) 1.000 0.092(2) . . . .
C5 C Uiso 0.0420(7) 0.1135(4) 0.0999(6) 1.000 0.079(2) . . . .
C6 C Uiso 0.0451(6) 0.1937(3) 0.1071(5) 1.000 0.0610(10) . . . .
C11 C Uiso 0.3686(9) 0.3619(5) 0.0730(6) 1.000 0.108(3) . . . .
C12 C Uiso 0.3525(10) 0.4829(4) 0.1804(7) 1.000 0.127(3) . . . .
C13 C Uiso 0.4163(7) 0.1965(4) 0.2780(7) 1.000 0.094(2) . . . .
C14 C Uiso 0.6423(8) 0.2573(4) 0.2673(7) 1.000 0.117(3) . . . .
C15 C Uiso 0.6750(8) 0.4536(5) 0.3428(8) 1.000 0.117(3) . . . .
C16 C Uiso 0.6267(8) 0.3942(6) 0.5108(6) 1.000 0.120(3) . . . .

loop_
_atom_type_symbol
_atom_type_description
_atom_type_scat_dispersion_real
_atom_type_scat_dispersion_imag
_atom_type_scat_source
C C 0.0033 0.0016 ' International Tables Vol C Tables 4.2.6.8 and 6.1.1.4'
Br Br -0.2901 2.4595 ' International Tables Vol C Tables 4.2.6.8 and 6.1.1.4'
N N 0.0061 0.0033 ' International Tables Vol C Tables 4.2.6.8 and 6.1.1.4'
P P 0.1023 0.0942 ' International Tables Vol C Tables 4.2.6.8 and 6.1.1.4'
Se Se -0.0929 2.2259 ' International Tables Vol C Tables 4.2.6.8 and 6.1.1.4'
Te Te -0.5308 1.6751 ' International Tables Vol C Tables 4.2.6.8 and 6.1.1.4'

loop_
_geom_angle_atom_site_label_1
_geom_angle_atom_site_label_2
_geom_angle_atom_site_label_3
_geom_angle
_geom_angle_site_symmetry_1
_geom_angle_site_symmetry_2
_geom_angle_site_symmetry_3
_geom_angle_publ_flag
Br1 Te1 Se1 177.06(3) . . . yes
Br1 Te1 C1 89.73(13) . . . yes
Se1 Te1 C1 91.75(13) . . . yes
Te1 Se1 P1 102.10(5) . . . yes
Se1 P1 N1 114.7(2) . . . yes
Se1 P1 N2 109.54(19) . . . yes
Se1 P1 N3 107.6(2) . . . yes
N1 P1 N2 109.2(3) . . . yes
N1 P1 N3 105.4(3) . . . yes
N2 P1 N3 110.2(3) . . . yes
P1 N1 C11 123.0(5) . . . yes
P1 N1 C12 119.2(4) . . . yes
C11 N1 C12 116.0(6) . . . yes
P1 N2 C13 126.4(4) . . . yes
P1 N2 C14 119.5(4) . . . yes
C13 N2 C14 114.0(5) . . . yes
P1 N3 C15 123.6(5) . . . yes
P1 N3 C16 121.7(5) . . . yes
C15 N3 C16 113.3(6) . . . yes
Te1 C1 C2 121.0(4) . . . yes
Te1 C1 C6 120.3(4) . . . yes
C2 C1 C6 118.8(5) . . . no
C1 C2 C3 119.6(6) . . . no
C2 C3 C4 120.0(6) . . . no
C3 C4 C5 120.5(7) . . . no
C4 C5 C6 120.6(7) . . . no
C1 C6 C5 120.5(5) . . . no

loop_
_geom_bond_atom_site_label_1
_geom_bond_atom_site_label_2
_geom_bond_distance
_geom_bond_site_symmetry_1
_geom_bond_site_symmetry_2
_geom_bond_publ_flag
Te1 Br1 2.7436(11) . . yes
Te1 Se1 2.7632(9) . . yes
Te1 C1 2.110(5) . . yes
Se1 P1 2.183(2) . . yes
P1 N1 1.621(5) . . yes
P1 N2 1.619(5) . . yes
P1 N3 1.632(6) . . yes
N1 C11 1.444(9) . . yes
N1 C12 1.455(9) . . yes
N2 C13 1.452(9) . . yes
N2 C14 1.485(10) . . yes
N3 C15 1.456(10) . . yes
N3 C16 1.431(9) . . yes
C1 C2 1.381(8) . . no
C1 C6 1.368(7) . . no
C2 C3 1.377(10) . . no
C3 C4 1.362(11) . . no
C4 C5 1.333(11) . . no
C5 C6 1.369(9) . . no

loop_
_geom_torsion_atom_site_label_1
_geom_torsion_atom_site_label_2
_geom_torsion_atom_site_label_3
_geom_torsion_atom_site_label_4
_geom_torsion
_geom_torsion_site_symmetry_1
_geom_torsion_site_symmetry_2
_geom_torsion_site_symmetry_3
_geom_torsion_site_symmetry_4
_geom_torsion_publ_flag
C1 Te1 Se1 P1 92.16(14) . . . . no
Br1 Te1 C1 C2 -110.9(4) . . . . no
Br1 Te1 C1 C6 70.0(4) . . . . no
Se1 Te1 C1 C2 66.6(4) . . . . no
Se1 Te1 C1 C6 -112.5(4) . . . . no
Te1 Se1 P1 N1 27.8(2) . . . . no
Te1 Se1 P1 N2 -95.45(19) . . . . no
Te1 Se1 P1 N3 144.7(2) . . . . no
Se1 P1 N1 C11 -105.2(6) . . . . no
Se1 P1 N1 C12 58.8(6) . . . . no
N2 P1 N1 C11 18.2(7) . . . . no
N2 P1 N1 C12 -177.8(6) . . . . no
N3 P1 N1 C11 136.6(6) . . . . no
N3 P1 N1 C12 -59.4(6) . . . . no
Se1 P1 N2 C13 26.0(6) . . . . no
Se1 P1 N2 C14 -158.2(4) . . . . no
N1 P1 N2 C13 -100.4(6) . . . . no
N1 P1 N2 C14 75.4(5) . . . . no
N3 P1 N2 C13 144.3(5) . . . . no
N3 P1 N2 C14 -39.9(5) . . . . no
Se1 P1 N3 C15 -151.2(5) . . . . no
Se1 P1 N3 C16 43.7(6) . . . . no
N1 P1 N3 C15 -28.3(6) . . . . no
N1 P1 N3 C16 166.5(6) . . . . no
N2 P1 N3 C15 89.4(6) . . . . no
N2 P1 N3 C16 -75.7(6) . . . . no
Te1 C1 C2 C3 -177.7(5) . . . . no
C6 C1 C2 C3 1.4(9) . . . . no
Te1 C1 C6 C5 178.8(5) . . . . no
C2 C1 C6 C5 -0.3(9) . . . . no
C1 C2 C3 C4 -0.9(10) . . . . no
C2 C3 C4 C5 -0.8(11) . . . . no
C3 C4 C5 C6 2.0(11) . . . . no
C4 C5 C6 C1 -1.4(10) . . . . no
